data_4503267
loop_
_publ_author_name
'Llin\`as, Antonio'
'Burley, Jonathan C.'
'Prior, Timothy J.'
'Glen, Robert C.'
'Goodman, Jonathan M.'

_publ_section_title
;
 Concomitant Hydrate Polymorphism in the Precipitation of Sparfloxacin
 from Aqueous Solution
;
_journal_issue 1
_journal_name_full 'Crystal Growth &amp; Design'
_journal_page_first 114
_journal_paper_doi 10.1021/cg700908m
_journal_volume 8
_journal_year 2008
_chemical_absolute_configuration
;
 1699 Friedel pairs were averaged for the refinement.
;
_chemical_formula_moiety 'C19 H22 F2 N4 O3, 3(H2 O)'
_chemical_formula_sum 'C19 H28 F2 N4 O6'
_chemical_formula_weight 446.45
_chemical_name_systematic
; 
 ? 
;
_space_group_IT_number 4
_symmetry_cell_setting monoclinic
_symmetry_space_group_name_Hall 'P 2yb'
_symmetry_space_group_name_H-M 'P 1 21 1'
_atom_sites_solution_hydrogens geom
_atom_sites_solution_primary direct
_atom_sites_solution_secondary difmap
_audit_creation_method SHELXL-97
_cell_angle_alpha 90.00
_cell_angle_beta 109.221(2)
_cell_angle_gamma 90.00
_cell_formula_units_Z 2
_cell_length_a 9.1533(3)
_cell_length_b 10.3248(4)
_cell_length_c 11.9341(4)
_cell_measurement_reflns_used 7330
_cell_measurement_temperature 120(2)
_cell_measurement_theta_max 27.48
_cell_measurement_theta_min 1.00
_cell_volume 1064.97(7)
_computing_cell_refinement 'HKL Scalepack (Otwinowski & Minor 1997)'
_computing_data_collection 'Collect (Nonius B.V. 1998)'
_computing_data_reduction
;
 HKL Denzo and Scalepack (Otwinowski & Minor 1997)
;
_computing_publication_material 'SHELXL-97 (Sheldrick 1997)'
_computing_structure_refinement 'SHELXL-97 (Sheldrick 1997)'
_computing_structure_solution 'SIR-92 (Altomare et al. 1994)'
_diffrn_ambient_temperature 120(2)
_diffrn_measured_fraction_theta_full 0.994
_diffrn_measured_fraction_theta_max 0.994
_diffrn_measurement_device_type 'Nonius Kappa CCD'
_diffrn_measurement_method 'Thin slice \w and \f scans'
_diffrn_radiation_source 'fine-focus sealed tube'
_diffrn_radiation_type MoK\a
_diffrn_radiation_wavelength 0.71073
_diffrn_reflns_av_R_equivalents 0.0399
_diffrn_reflns_av_sigmaI/netI 0.0422
_diffrn_reflns_limit_h_max 11
_diffrn_reflns_limit_h_min -11
_diffrn_reflns_limit_k_max 12
_diffrn_reflns_limit_k_min -13
_diffrn_reflns_limit_l_max 15
_diffrn_reflns_limit_l_min -14
_diffrn_reflns_number 8029
_diffrn_reflns_theta_full 27.48
_diffrn_reflns_theta_max 27.48
_diffrn_reflns_theta_min 4.11
_exptl_absorpt_coefficient_mu 0.115
_exptl_absorpt_correction_T_max 1.020
_exptl_absorpt_correction_T_min 0.865
_exptl_absorpt_correction_type multi-scan
_exptl_absorpt_process_details
;
multi-scan from symmetry-related measurements 
 Sortav (Blessing 1995)
;
_exptl_crystal_colour colourless
_exptl_crystal_density_diffrn 1.392
_exptl_crystal_density_method 'not measured'
_exptl_crystal_description block
_exptl_crystal_F_000 472
_exptl_crystal_size_max 0.12
_exptl_crystal_size_mid 0.12
_exptl_crystal_size_min 0.07
_refine_diff_density_max 0.213
_refine_diff_density_min -0.240
_refine_diff_density_rms 0.049
_refine_ls_abs_structure_details 'Flack H D (1983), Acta Cryst. A39, 876-881'
_refine_ls_abs_structure_Flack 0.1(8)
_refine_ls_extinction_method none
_refine_ls_goodness_of_fit_ref 1.038
_refine_ls_hydrogen_treatment mixed
_refine_ls_matrix_type full
_refine_ls_number_parameters 308
_refine_ls_number_reflns 2556
_refine_ls_number_restraints 7
_refine_ls_restrained_S_all 1.039
_refine_ls_R_factor_all 0.0458
_refine_ls_R_factor_gt 0.0373
_refine_ls_shift/su_max 0.000
_refine_ls_shift/su_mean 0.000
_refine_ls_structure_factor_coef Fsqd
_refine_ls_weighting_details 'calc w=1/[\s^2^(Fo^2^)+(0.0457P)^2^+0.2055P] where P=(Fo^2^+2Fc^2^)/3'
_refine_ls_weighting_scheme calc
_refine_ls_wR_factor_gt 0.0859
_refine_ls_wR_factor_ref 0.0905
_reflns_number_gt 2259
_reflns_number_total 2556
_reflns_threshold_expression >2sigma(I)
_cod_data_source_file cg700908m-file003.cif
_cod_data_source_block Sparfloxacin_single_crystal
_cod_original_cell_volume 1064.97(6)
_cod_original_sg_symbol_H-M P2(1)
_cod_database_code 4503267

loop_
_symmetry_equiv_pos_as_xyz
'x, y, z'
'-x, y+1/2, -z'

loop_
_atom_site_label
_atom_site_type_symbol
_atom_site_fract_x
_atom_site_fract_y
_atom_site_fract_z
_atom_site_U_iso_or_equiv
_atom_site_adp_type
_atom_site_occupancy
_atom_site_symmetry_multiplicity
_atom_site_calc_flag
_atom_site_refinement_flags
F1 F 0.67641(15) 0.22475(17) 1.08049(11) 0.0283(4) Uani 1 1 d .
F3 F 0.14425(17) 0.27813(17) 0.87298(11) 0.0292(4) Uani 1 1 d .
O1 O 0.17537(19) 0.09177(18) 1.46465(15) 0.0236(4) Uani 1 1 d .
O2 O -0.03596(18) 0.21294(19) 1.38587(14) 0.0242(4) Uani 1 1 d .
O3 O 0.42053(18) 0.18541(18) 1.39702(14) 0.0226(4) Uani 1 1 d .
N1 N 0.0811(2) 0.2887(2) 1.08951(17) 0.0191(4) Uani 1 1 d .
N2 N 0.4336(3) 0.2547(2) 0.86358(17) 0.0270(5) Uani 1 1 d .
N3 N 0.4359(2) 0.2350(2) 0.63009(17) 0.0196(4) Uani 1 1 d .
H3A H 0.520(3) 0.283(3) 0.635(2) 0.023 Uiso 1 1 d .
H3B H 0.397(3) 0.202(3) 0.553(3) 0.023 Uiso 1 1 d .
N4 N 0.6276(2) 0.2040(2) 1.28940(17) 0.0240(5) Uani 1 1 d .
H4A H 0.7215 0.1990 1.2848 0.029 Uiso 1 1 calc R
H4B H 0.6137 0.1972 1.3587 0.029 Uiso 1 1 calc R
C1 C 0.0489(3) 0.2585(2) 1.18921(19) 0.0188(5) Uani 1 1 d .
H1 H -0.0545 0.2706 1.1881 0.023 Uiso 1 1 calc R
C2 C 0.1532(2) 0.2122(2) 1.29079(19) 0.0180(5) Uani 1 1 d .
C3 C 0.3153(2) 0.2080(2) 1.30069(18) 0.0166(4) Uani 1 1 d .
C4 C 0.3500(3) 0.2324(2) 1.19152(19) 0.0180(5) Uani 1 1 d .
C5 C 0.2291(3) 0.2654(2) 1.08468(19) 0.0183(5) Uani 1 1 d .
C6 C 0.2611(3) 0.2710(3) 0.97874(19) 0.0214(5) Uani 1 1 d .
C7 C 0.4096(3) 0.2541(3) 0.9730(2) 0.0218(5) Uani 1 1 d .
C8 C 0.5267(3) 0.2331(3) 1.0801(2) 0.0209(5) Uani 1 1 d .
C9 C 0.5046(3) 0.2222(3) 1.18974(19) 0.0185(5) Uani 1 1 d .
C10 C 0.0938(3) 0.1694(2) 1.3888(2) 0.0188(5) Uani 1 1 d .
C11 C 0.3840(3) 0.3648(3) 0.7831(2) 0.0242(5) Uani 1 1 d .
H11A H 0.4736 0.4219 0.7903 0.029 Uiso 1 1 calc R
H11B H 0.3056 0.4158 0.8047 0.029 Uiso 1 1 calc R
C12 C 0.3157(3) 0.3171(3) 0.6560(2) 0.0228(5) Uani 1 1 d .
H12 H 0.2230 0.2623 0.6491 0.027 Uiso 1 1 calc R
C13 C 0.4873(3) 0.1230(3) 0.7139(2) 0.0237(5) Uani 1 1 d .
H13 H 0.3959 0.0665 0.7067 0.028 Uiso 1 1 calc R
C14 C 0.5500(3) 0.1745(3) 0.8396(2) 0.0243(5) Uani 1 1 d .
H14A H 0.5775 0.1014 0.8964 0.029 Uiso 1 1 calc R
H14B H 0.6445 0.2261 0.8495 0.029 Uiso 1 1 calc R
C15 C 0.6066(3) 0.0449(3) 0.6796(2) 0.0301(6) Uani 1 1 d .
H15A H 0.5580 0.0060 0.6012 0.045 Uiso 1 1 calc R
H15B H 0.6479 -0.0237 0.7383 0.045 Uiso 1 1 calc R
H15C H 0.6911 0.1020 0.6771 0.045 Uiso 1 1 calc R
C16 C -0.0400(3) 0.3477(3) 0.9912(2) 0.0230(5) Uani 1 1 d .
H16 H -0.0977 0.2883 0.9253 0.028 Uiso 1 1 calc R
C17 C -0.0159(3) 0.4828(3) 0.9561(3) 0.0329(6) Uani 1 1 d .
H17A H -0.0562 0.5050 0.8707 0.040 Uiso 1 1 calc R
H17B H 0.0815 0.5270 1.0017 0.040 Uiso 1 1 calc R
C18 C -0.1314(3) 0.4563(3) 1.0181(2) 0.0323(6) Uani 1 1 d .
H18A H -0.1049 0.4842 1.1018 0.039 Uiso 1 1 calc R
H18B H -0.2426 0.4622 0.9708 0.039 Uiso 1 1 calc R
C19 C 0.2680(3) 0.4263(3) 0.5666(2) 0.0243(5) Uani 1 1 d .
H19A H 0.2301 0.3903 0.4862 0.036 Uiso 1 1 calc R
H19B H 0.3573 0.4823 0.5745 0.036 Uiso 1 1 calc R
H19C H 0.1857 0.4772 0.5813 0.036 Uiso 1 1 calc R
O1W O 0.1060(2) -0.0155(2) 0.65674(16) 0.0301(4) Uani 1 1 d D
H1W1 H 0.130(4) 0.015(4) 0.588(2) 0.045 Uiso 1 1 d D
H1W2 H 0.069(4) -0.105(2) 0.645(3) 0.045 Uiso 1 1 d D
O2W O -0.0930(2) 0.2062(2) 0.60085(18) 0.0377(5) Uani 1 1 d D
H2W1 H -0.073(4) 0.210(4) 0.526(2) 0.057 Uiso 1 1 d D
H2W2 H -0.036(4) 0.133(3) 0.642(3) 0.057 Uiso 1 1 d D
O3W O 0.2930(2) -0.1209(2) 1.35283(18) 0.0331(5) Uani 1 1 d D
H3W2 H 0.221(4) -0.181(4) 1.372(4) 0.083(15) Uiso 1 1 d D
H3W1 H 0.279(5) -0.045(3) 1.397(3) 0.077(13) Uiso 1 1 d D

loop_
_atom_site_aniso_label
_atom_site_aniso_U_11
_atom_site_aniso_U_22
_atom_site_aniso_U_33
_atom_site_aniso_U_23
_atom_site_aniso_U_13
_atom_site_aniso_U_12
F1 0.0206(7) 0.0444(10) 0.0222(7) 0.0030(7) 0.0100(5) 0.0001(7)
F3 0.0285(8) 0.0400(10) 0.0156(6) 0.0019(6) 0.0025(5) 0.0057(7)
O1 0.0250(9) 0.0240(9) 0.0238(8) 0.0044(7) 0.0107(7) 0.0014(8)
O2 0.0201(8) 0.0295(10) 0.0250(8) 0.0018(8) 0.0102(6) 0.0033(8)
O3 0.0202(8) 0.0306(11) 0.0166(8) 0.0023(7) 0.0053(6) 0.0015(8)
N1 0.0198(10) 0.0177(11) 0.0189(9) 0.0026(8) 0.0050(7) 0.0033(8)
N2 0.0337(11) 0.0323(13) 0.0174(9) 0.0053(9) 0.0116(8) 0.0104(10)
N3 0.0220(10) 0.0216(11) 0.0160(9) 0.0000(8) 0.0075(8) -0.0002(9)
N4 0.0182(9) 0.0371(13) 0.0165(9) 0.0025(9) 0.0056(7) 0.0021(10)
C1 0.0195(11) 0.0160(12) 0.0220(11) -0.0006(9) 0.0084(8) 0.0010(9)
C2 0.0193(11) 0.0143(11) 0.0203(10) -0.0015(9) 0.0065(8) 0.0000(10)
C3 0.0207(11) 0.0130(11) 0.0165(10) -0.0019(9) 0.0066(8) -0.0014(9)
C4 0.0210(11) 0.0167(12) 0.0167(10) -0.0018(9) 0.0069(8) -0.0012(10)
C5 0.0192(11) 0.0144(11) 0.0203(10) -0.0002(9) 0.0052(8) 0.0010(9)
C6 0.0250(12) 0.0230(13) 0.0134(10) 0.0010(9) 0.0027(9) 0.0027(10)
C7 0.0280(12) 0.0221(13) 0.0174(10) 0.0010(9) 0.0101(9) 0.0012(10)
C8 0.0207(11) 0.0220(13) 0.0222(11) 0.0008(10) 0.0099(9) -0.0003(10)
C9 0.0201(11) 0.0177(12) 0.0168(10) -0.0004(9) 0.0049(8) -0.0013(10)
C10 0.0181(11) 0.0165(11) 0.0217(11) -0.0029(9) 0.0063(9) -0.0029(9)
C11 0.0299(14) 0.0248(14) 0.0192(11) 0.0009(10) 0.0097(10) 0.0055(11)
C12 0.0240(12) 0.0226(13) 0.0218(12) 0.0019(10) 0.0075(10) 0.0020(10)
C13 0.0286(13) 0.0235(14) 0.0214(12) 0.0025(10) 0.0116(10) 0.0010(11)
C14 0.0256(13) 0.0269(14) 0.0208(12) 0.0030(10) 0.0080(10) 0.0039(11)
C15 0.0415(16) 0.0252(14) 0.0277(13) 0.0019(11) 0.0170(12) 0.0089(13)
C16 0.0215(13) 0.0236(13) 0.0206(12) 0.0054(10) 0.0024(10) 0.0028(10)
C17 0.0347(15) 0.0273(14) 0.0347(14) 0.0103(12) 0.0085(12) 0.0052(13)
C18 0.0326(14) 0.0297(16) 0.0337(14) 0.0079(12) 0.0097(11) 0.0111(12)
C19 0.0307(13) 0.0224(13) 0.0184(11) 0.0009(10) 0.0062(10) 0.0036(11)
O1W 0.0361(11) 0.0289(10) 0.0273(9) 0.0022(8) 0.0134(8) -0.0039(9)
O2W 0.0449(12) 0.0403(13) 0.0355(11) 0.0051(10) 0.0235(9) 0.0138(11)
O3W 0.0326(11) 0.0266(11) 0.0468(12) -0.0028(9) 0.0224(9) 0.0003(9)

loop_
_atom_type_symbol
_atom_type_description
_atom_type_scat_dispersion_real
_atom_type_scat_dispersion_imag
_atom_type_scat_source
C C 0.0033 0.0016 'International Tables Vol C Tables 4.2.6.8 and 6.1.1.4'
H H 0.0000 0.0000 'International Tables Vol C Tables 4.2.6.8 and 6.1.1.4'
F F 0.0171 0.0103 'International Tables Vol C Tables 4.2.6.8 and 6.1.1.4'
N N 0.0061 0.0033 'International Tables Vol C Tables 4.2.6.8 and 6.1.1.4'
O O 0.0106 0.0060 'International Tables Vol C Tables 4.2.6.8 and 6.1.1.4'

loop_
_geom_angle_atom_site_label_1
_geom_angle_atom_site_label_2
_geom_angle_atom_site_label_3
_geom_angle
C1 N1 C5 119.48(19)
C1 N1 C16 118.4(2)
C5 N1 C16 122.06(19)
C7 N2 C14 122.3(2)
C7 N2 C11 120.6(2)
C14 N2 C11 113.82(19)
C12 N3 C13 112.87(18)
C12 N3 H3A 110.2(19)
C13 N3 H3A 108.1(18)
C12 N3 H3B 110.0(16)
C13 N3 H3B 108.0(19)
H3A N3 H3B 107(2)
C9 N4 H4A 120.0
C9 N4 H4B 120.0
H4A N4 H4B 120.0
N1 C1 C2 124.9(2)
N1 C1 H1 117.5
C2 C1 H1 117.5
C1 C2 C3 118.9(2)
C1 C2 C10 117.8(2)
C3 C2 C10 123.26(19)
O3 C3 C2 122.44(19)
O3 C3 C4 121.53(19)
C2 C3 C4 116.03(18)
C9 C4 C5 119.02(19)
C9 C4 C3 120.55(19)
C5 C4 C3 120.42(19)
C6 C5 N1 121.9(2)
C6 C5 C4 119.3(2)
N1 C5 C4 118.78(19)
F3 C6 C5 120.6(2)
F3 C6 C7 116.23(19)
C5 C6 C7 122.7(2)
C8 C7 N2 123.5(2)
C8 C7 C6 116.31(19)
N2 C7 C6 120.2(2)
F1 C8 C7 118.68(19)
F1 C8 C9 116.50(19)
C7 C8 C9 124.8(2)
N4 C9 C8 120.0(2)
N4 C9 C4 122.6(2)
C8 C9 C4 117.38(19)
O1 C10 O2 125.4(2)
O1 C10 C2 117.7(2)
O2 C10 C2 116.8(2)
N2 C11 C12 109.9(2)
N2 C11 H11A 109.7
C12 C11 H11A 109.7
N2 C11 H11B 109.7
C12 C11 H11B 109.7
H11A C11 H11B 108.2
N3 C12 C19 109.7(2)
N3 C12 C11 107.5(2)
C19 C12 C11 112.9(2)
N3 C12 H12 108.9
C19 C12 H12 108.9
C11 C12 H12 108.9
N3 C13 C14 108.8(2)
N3 C13 C15 108.99(19)
C14 C13 C15 112.4(2)
N3 C13 H13 108.8
C14 C13 H13 108.8
C15 C13 H13 108.8
N2 C14 C13 109.41(19)
N2 C14 H14A 109.8
C13 C14 H14A 109.8
N2 C14 H14B 109.8
C13 C14 H14B 109.8
H14A C14 H14B 108.2
C13 C15 H15A 109.5
C13 C15 H15B 109.5
H15A C15 H15B 109.5
C13 C15 H15C 109.5
H15A C15 H15C 109.5
H15B C15 H15C 109.5
N1 C16 C17 118.2(2)
N1 C16 C18 118.2(2)
C17 C16 C18 60.30(19)
N1 C16 H16 116.2
C17 C16 H16 116.2
C18 C16 H16 116.2
C16 C17 C18 59.94(18)
C16 C17 H17A 117.8
C18 C17 H17A 117.8
C16 C17 H17B 117.8
C18 C17 H17B 117.8
H17A C17 H17B 114.9
C16 C18 C17 59.76(19)
C16 C18 H18A 117.8
C17 C18 H18A 117.8
C16 C18 H18B 117.8
C17 C18 H18B 117.8
H18A C18 H18B 114.9
C12 C19 H19A 109.5
C12 C19 H19B 109.5
H19A C19 H19B 109.5
C12 C19 H19C 109.5
H19A C19 H19C 109.5
H19B C19 H19C 109.5
H1W1 O1W H1W2 110(3)
H2W1 O2W H2W2 105(3)
H3W2 O3W H3W1 100(4)

loop_
_geom_bond_atom_site_label_1
_geom_bond_atom_site_label_2
_geom_bond_distance
F1 C8 1.371(2)
F3 C6 1.362(3)
O1 C10 1.255(3)
O2 C10 1.259(3)
O3 C3 1.255(3)
N1 C1 1.353(3)
N1 C5 1.396(3)
N1 C16 1.456(3)
N2 C7 1.393(3)
N2 C14 1.451(3)
N2 C11 1.461(3)
N3 C12 1.500(3)
N3 C13 1.500(3)
N3 H3A 0.90(3)
N3 H3B 0.94(3)
N4 C9 1.355(3)
N4 H4A 0.8800
N4 H4B 0.8800
C1 C2 1.360(3)
C1 H1 0.9500
C2 C3 1.450(3)
C2 C10 1.510(3)
C3 C4 1.461(3)
C4 C9 1.427(3)
C4 C5 1.427(3)
C5 C6 1.390(3)
C6 C7 1.395(3)
C7 C8 1.389(3)
C8 C9 1.392(3)
C11 C12 1.520(3)
C11 H11A 0.9900
C11 H11B 0.9900
C12 C19 1.515(4)
C12 H12 1.0000
C13 C14 1.515(3)
C13 C15 1.519(4)
C13 H13 1.0000
C14 H14A 0.9900
C14 H14B 0.9900
C15 H15A 0.9800
C15 H15B 0.9800
C15 H15C 0.9800
C16 C17 1.493(4)
C16 C18 1.496(4)
C16 H16 1.0000
C17 C18 1.501(4)
C17 H17A 0.9900
C17 H17B 0.9900
C18 H18A 0.9900
C18 H18B 0.9900
C19 H19A 0.9800
C19 H19B 0.9800
C19 H19C 0.9800
O1W H1W1 0.969(19)
O1W H1W2 0.976(19)
O2W H2W1 0.966(19)
O2W H2W2 0.953(19)
O3W H3W2 0.98(2)
O3W H3W1 0.98(2)

loop_
_geom_torsion_atom_site_label_1
_geom_torsion_atom_site_label_2
_geom_torsion_atom_site_label_3
_geom_torsion_atom_site_label_4
_geom_torsion
C5 N1 C1 C2 3.7(4)
C16 N1 C1 C2 -174.8(2)
N1 C1 C2 C3 7.7(4)
N1 C1 C2 C10 -173.2(2)
C1 C2 C3 O3 169.0(2)
C10 C2 C3 O3 -10.1(4)
C1 C2 C3 C4 -10.7(3)
C10 C2 C3 C4 170.2(2)
O3 C3 C4 C9 4.4(4)
C2 C3 C4 C9 -175.9(2)
O3 C3 C4 C5 -176.3(2)
C2 C3 C4 C5 3.4(3)
C1 N1 C5 C6 167.6(2)
C16 N1 C5 C6 -13.9(4)
C1 N1 C5 C4 -11.2(3)
C16 N1 C5 C4 167.3(2)
C9 C4 C5 C6 7.9(3)
C3 C4 C5 C6 -171.4(2)
C9 C4 C5 N1 -173.3(2)
C3 C4 C5 N1 7.4(3)
N1 C5 C6 F3 -11.1(4)
C4 C5 C6 F3 167.7(2)
N1 C5 C6 C7 176.9(2)
C4 C5 C6 C7 -4.4(4)
C14 N2 C7 C8 32.1(4)
C11 N2 C7 C8 -126.3(3)
C14 N2 C7 C6 -145.7(3)
C11 N2 C7 C6 55.8(4)
F3 C6 C7 C8 -173.4(2)
C5 C6 C7 C8 -1.0(4)
F3 C6 C7 N2 4.6(4)
C5 C6 C7 N2 177.0(2)
N2 C7 C8 F1 6.5(4)
C6 C7 C8 F1 -175.5(2)
N2 C7 C8 C9 -175.0(3)
C6 C7 C8 C9 3.0(4)
F1 C8 C9 N4 -0.3(4)
C7 C8 C9 N4 -178.8(3)
F1 C8 C9 C4 179.2(2)
C7 C8 C9 C4 0.6(4)
C5 C4 C9 N4 173.3(2)
C3 C4 C9 N4 -7.4(4)
C5 C4 C9 C8 -6.1(3)
C3 C4 C9 C8 173.2(2)
C1 C2 C10 O1 158.3(2)
C3 C2 C10 O1 -22.6(3)
C1 C2 C10 O2 -20.3(3)
C3 C2 C10 O2 158.8(2)
C7 N2 C11 C12 -140.0(2)
C14 N2 C11 C12 59.8(3)
C13 N3 C12 C19 -179.0(2)
C13 N3 C12 C11 57.9(3)
N2 C11 C12 N3 -56.4(3)
N2 C11 C12 C19 -177.5(2)
C12 N3 C13 C14 -57.9(3)
C12 N3 C13 C15 179.2(2)
C7 N2 C14 C13 141.4(2)
C11 N2 C14 C13 -58.8(3)
N3 C13 C14 N2 55.5(3)
C15 C13 C14 N2 176.3(2)
C1 N1 C16 C17 115.3(3)
C5 N1 C16 C17 -63.2(3)
C1 N1 C16 C18 45.8(3)
C5 N1 C16 C18 -132.7(2)
N1 C16 C17 C18 -108.1(3)
N1 C16 C18 C17 108.2(3)
